data_7235399
loop_
_publ_author_name
'Mirzaei, Masoud'
'Eshtiagh-Hosseini, Hossein'
'Karrabi, Zahra'
'Mol\<canov, Kre\<simir'
'Eydizadeh, Ehsan'
'Mague, Joel T.'
'Bauz\'a, Antonio'
'Frontera, Antonio'

_publ_section_title
;
 Crystal engineering with coordination compounds of NiII, CoII, and CrIII
 bearing dipicolinic acid driven by the nature of the noncovalent
 interactions
;
_journal_issue 24
_journal_name_full CrystEngComm
_journal_page_first 5352
_journal_paper_doi 10.1039/c4ce00325j
_journal_volume 16
_journal_year 2014
_chemical_formula_moiety 'C14 H6 Cr N2 O8, C7 H5 N O4, C5 H7 N2, 5(H2 O)'
_chemical_formula_sum 'C26 H28 Cr N5 O17'
_chemical_formula_weight 734.53
_space_group_crystal_system triclinic
_space_group_IT_number 2
_space_group_name_Hall '-P 1'
_space_group_name_H-M_alt 'P -1'
_atom_sites_solution_hydrogens mixed
_atom_sites_solution_primary direct
_atom_sites_solution_secondary difmap
_audit_creation_method SHELXL-2014
_cell_angle_alpha 92.0870(10)
_cell_angle_beta 105.0460(10)
_cell_angle_gamma 95.7510(10)
_cell_formula_units_Z 2
_cell_length_a 8.6936(8)
_cell_length_b 11.1920(11)
_cell_length_c 16.6210(16)
_cell_measurement_temperature 100(2)
_cell_volume 1550.6(3)
_computing_cell_refinement '<i>SAINT</i> (Bruker, 2013)'
_computing_data_collection '<i>APEX2</i> (Bruker, 2013)'
_computing_data_reduction '<i>SAINT</i> (Bruker, 2013)'
_computing_molecular_graphics '<i>DIAMOND</i> (Brandenburg & Putz, 2012)'
_computing_publication_material '<i>SHELXTL</i> (Sheldrick, 2008)'
_computing_structure_refinement '<i>SHELXL-2014</i> (Sheldrick, 2008)'
_computing_structure_solution '<i>SHELXT</i> (Sheldrick, 2008)'
_diffrn_ambient_temperature 100(2)
_diffrn_detector_area_resol_mean 8.3660
_diffrn_measured_fraction_theta_full 0.989
_diffrn_measured_fraction_theta_max 0.940
_diffrn_measurement_device_type 'Bruker Smart APEX CCD'
_diffrn_measurement_method '\f and \w scans'
_diffrn_radiation_monochromator graphite
_diffrn_radiation_type MoK\a
_diffrn_radiation_wavelength 0.71073
_diffrn_reflns_av_R_equivalents 0.0454
_diffrn_reflns_av_unetI/netI 0.0367
_diffrn_reflns_Laue_measured_fraction_full 0.989
_diffrn_reflns_Laue_measured_fraction_max 0.940
_diffrn_reflns_limit_h_max 11
_diffrn_reflns_limit_h_min -11
_diffrn_reflns_limit_k_max 15
_diffrn_reflns_limit_k_min -15
_diffrn_reflns_limit_l_max 22
_diffrn_reflns_limit_l_min -22
_diffrn_reflns_number 27428
_diffrn_reflns_point_group_measured_fraction_full 0.989
_diffrn_reflns_point_group_measured_fraction_max 0.940
_diffrn_reflns_theta_full 28.000
_diffrn_reflns_theta_max 29.126
_diffrn_reflns_theta_min 2.162
_diffrn_source 'fine-focus sealed tube'
_exptl_absorpt_coefficient_mu 0.457
_exptl_absorpt_correction_T_max 0.93
_exptl_absorpt_correction_T_min 0.77
_exptl_absorpt_correction_type multi-scan
_exptl_absorpt_process_details '<i>SADABS</i> (Bruker, 2013)'
_exptl_crystal_colour red
_exptl_crystal_density_diffrn 1.573
_exptl_crystal_density_method 'not measured'
_exptl_crystal_description block
_exptl_crystal_F_000 758
_exptl_crystal_size_max 0.352
_exptl_crystal_size_mid 0.196
_exptl_crystal_size_min 0.159
_refine_diff_density_max 0.496
_refine_diff_density_min -0.479
_refine_diff_density_rms 0.091
_refine_ls_extinction_coef 0.0097(9)
_refine_ls_extinction_expression Fc^*^=kFc[1+0.001xFc^2^\l^3^/sin(2\q)]^-1/4^
_refine_ls_extinction_method SHELXL
_refine_ls_goodness_of_fit_ref 1.063
_refine_ls_hydrogen_treatment constr
_refine_ls_matrix_type full
_refine_ls_number_parameters 447
_refine_ls_number_reflns 7838
_refine_ls_number_restraints 0
_refine_ls_restrained_S_all 1.063
_refine_ls_R_factor_all 0.0401
_refine_ls_R_factor_gt 0.0371
_refine_ls_shift/su_max 0.001
_refine_ls_shift/su_mean 0.000
_refine_ls_structure_factor_coef Fsqd
_refine_ls_weighting_details 'w=1/[\s^2^(Fo^2^)+(0.0470P)^2^+0.8301P] where P=(Fo^2^+2Fc^2^)/3'
_refine_ls_weighting_scheme calc
_refine_ls_wR_factor_gt 0.0978
_refine_ls_wR_factor_ref 0.1008
_reflns_Friedel_coverage 0.000
_reflns_number_gt 7190
_reflns_number_total 7838
_reflns_threshold_expression 'I > 2\s(I)'
_cod_data_source_file c4ce00325j1.cif
_cod_data_source_block jtm344_0m
_cod_database_code 7235399
_shelx_space_group_comment
;
The symmetry employed for this shelxl refinement is uniquely defined
by the following loop, which should always be used as a source of
symmetry information in preference to the above space-group names.
They are only intended as comments.
;
_shelx_estimated_absorpt_t_min 0.856
_shelx_estimated_absorpt_t_max 0.931
_shelxl_version_number 2014-1

loop_
_space_group_symop_operation_xyz
'x, y, z'
'-x, -y, -z'

loop_
_atom_site_label
_atom_site_type_symbol
_atom_site_fract_x
_atom_site_fract_y
_atom_site_fract_z
_atom_site_U_iso_or_equiv
_atom_site_adp_type
_atom_site_occupancy
_atom_site_site_symmetry_order
_atom_site_calc_flag
_atom_site_refinement_flags_posn
_atom_site_refinement_flags_adp
_atom_site_refinement_flags_occupancy
_atom_site_disorder_assembly
_atom_site_disorder_group
Cr1 Cr 0.15215(2) 0.96567(2) 0.31885(2) 0.01313(7) Uani 1 1 d . . . . .
O1 O 0.01141(12) 1.09420(9) 0.32425(6) 0.01690(19) Uani 1 1 d . . . . .
O2 O -0.05032(12) 1.23166(9) 0.40918(7) 0.0201(2) Uani 1 1 d . . . . .
O3 O 0.30576(12) 0.84791(9) 0.36260(6) 0.0174(2) Uani 1 1 d . . . . .
O4 O 0.45691(13) 0.77869(9) 0.47796(7) 0.0223(2) Uani 1 1 d . . . . .
O5 O 0.32286(12) 1.08102(9) 0.29663(6) 0.01609(19) Uani 1 1 d . . . . .
O6 O 0.43540(13) 1.15119(10) 0.19796(7) 0.0225(2) Uani 1 1 d . . . . .
O7 O -0.02966(12) 0.83354(9) 0.29371(6) 0.0175(2) Uani 1 1 d . . . . .
O8 O -0.17074(12) 0.69216(9) 0.19561(6) 0.0200(2) Uani 1 1 d . . . . .
N1 N 0.20052(13) 1.00332(10) 0.44082(7) 0.0133(2) Uani 1 1 d . . . . .
N2 N 0.12348(13) 0.92948(10) 0.19822(7) 0.0142(2) Uani 1 1 d . . . . .
C1 C 0.02299(16) 1.14828(12) 0.39659(8) 0.0151(2) Uani 1 1 d . . . . .
C2 C 0.13676(15) 1.09539(12) 0.46826(8) 0.0140(2) Uani 1 1 d . . . . .
C3 C 0.17548(16) 1.12876(12) 0.55278(9) 0.0172(3) Uani 1 1 d . . . . .
H3 H 0.1335 1.1954 0.5730 0.021 Uiso 1 1 calc R U . . .
C4 C 0.27792(17) 1.06164(13) 0.60747(8) 0.0187(3) Uani 1 1 d . . . . .
H4 H 0.3040 1.0816 0.6658 0.022 Uiso 1 1 calc R U . . .
C5 C 0.34262(16) 0.96544(13) 0.57750(8) 0.0171(3) Uani 1 1 d . . . . .
H5 H 0.4119 0.9192 0.6145 0.021 Uiso 1 1 calc R U . . .
C6 C 0.30206(15) 0.93993(12) 0.49192(8) 0.0142(2) Uani 1 1 d . . . . .
C7 C 0.36228(16) 0.84622(12) 0.44329(9) 0.0161(3) Uani 1 1 d . . . . .
C8 C 0.33771(16) 1.08388(12) 0.22055(8) 0.0161(2) Uani 1 1 d . . . . .
C9 C 0.22017(16) 0.99195(12) 0.16032(8) 0.0152(2) Uani 1 1 d . . . . .
C10 C 0.20774(17) 0.96563(13) 0.07656(9) 0.0184(3) Uani 1 1 d . . . . .
H10 H 0.2749 1.0099 0.0486 0.022 Uiso 1 1 calc R U . . .
C11 C 0.09364(18) 0.87217(14) 0.03468(9) 0.0206(3) Uani 1 1 d . . . . .
H11 H 0.0829 0.8522 -0.0227 0.025 Uiso 1 1 calc R U . . .
C12 C -0.00524(17) 0.80741(13) 0.07599(9) 0.0192(3) Uani 1 1 d . . . . .
H12 H -0.0830 0.7436 0.0477 0.023 Uiso 1 1 calc R U . . .
C13 C 0.01393(16) 0.83943(12) 0.15958(8) 0.0150(2) Uani 1 1 d . . . . .
C14 C -0.07245(16) 0.78154(12) 0.21911(8) 0.0154(2) Uani 1 1 d . . . . .
N3 N 0.15134(15) 0.44232(12) 0.33550(8) 0.0230(3) Uani 1 1 d . . . . .
H3A H 0.1324 0.4028 0.2844 0.028 Uiso 1 1 d R U . . .
N4 N 0.33692(17) 0.30989(12) 0.38062(9) 0.0269(3) Uani 1 1 d . . . . .
H4A H 0.4100 0.2806 0.4227 0.032 Uiso 1 1 d R U . . .
H4B H 0.3079 0.2748 0.3278 0.032 Uiso 1 1 d R U . . .
C15 C 0.26153(16) 0.40116(12) 0.39782(9) 0.0166(3) Uani 1 1 d . . . . .
C16 C 0.29109(19) 0.45645(14) 0.47897(10) 0.0233(3) Uani 1 1 d . . . . .
H16 H 0.3677 0.4292 0.5244 0.028 Uiso 1 1 calc R U . . .
C17 C 0.2079(2) 0.54977(15) 0.49125(12) 0.0345(4) Uani 1 1 d . . . . .
H17 H 0.2261 0.5872 0.5456 0.041 Uiso 1 1 calc R U . . .
C18 C 0.0961(3) 0.59054(16) 0.42436(16) 0.0432(5) Uani 1 1 d . . . . .
H18 H 0.0397 0.6563 0.4327 0.052 Uiso 1 1 calc R U . . .
C19 C 0.0695(2) 0.53542(17) 0.34801(14) 0.0372(4) Uani 1 1 d . . . . .
H19 H -0.0072 0.5619 0.3023 0.045 Uiso 1 1 calc R U . . .
O9 O 0.55573(13) 0.86282(9) 0.17370(6) 0.0203(2) Uani 1 1 d . . . . .
H9A H 0.5078 0.8030 0.1896 0.024 Uiso 1 1 d R U . . .
O10 O 0.64668(16) 0.92348(11) 0.06822(8) 0.0331(3) Uani 1 1 d . . . . .
O11 O 0.20125(15) 0.53980(10) 0.16137(7) 0.0287(3) Uani 1 1 d . . . . .
H11A H 0.2724 0.5977 0.1804 0.034 Uiso 1 1 d R U . . .
O12 O 0.11366(19) 0.40790(12) 0.05371(8) 0.0394(3) Uani 1 1 d . . . . .
N5 N 0.38124(15) 0.67189(11) 0.08172(7) 0.0196(2) Uani 1 1 d . . . . .
C20 C 0.56554(18) 0.85009(13) 0.09601(9) 0.0218(3) Uani 1 1 d . . . . .
C21 C 0.46890(19) 0.74262(13) 0.04355(9) 0.0224(3) Uani 1 1 d . . . . .
C22 C 0.4680(3) 0.72232(17) -0.03928(11) 0.0371(4) Uani 1 1 d . . . . .
H22 H 0.5306 0.7755 -0.0648 0.044 Uiso 1 1 calc R U . . .
C23 C 0.3729(3) 0.62197(19) -0.08401(11) 0.0482(6) Uani 1 1 d . . . . .
H23 H 0.3695 0.6054 -0.1410 0.058 Uiso 1 1 calc R U . . .
C24 C 0.2834(3) 0.54650(17) -0.04507(10) 0.0389(5) Uani 1 1 d . . . . .
H24 H 0.2189 0.4767 -0.0741 0.047 Uiso 1 1 calc R U . . .
C25 C 0.2909(2) 0.57608(14) 0.03802(9) 0.0245(3) Uani 1 1 d . . . . .
C26 C 0.1949(2) 0.50103(14) 0.08445(10) 0.0271(3) Uani 1 1 d . . . . .
O13 O 0.41484(13) 0.70468(9) 0.25883(6) 0.0207(2) Uani 1 1 d . . . . .
H13A H 0.3899 0.7447 0.2963 0.025 Uiso 1 1 d R U . . .
H13B H 0.4875 0.6623 0.2802 0.025 Uiso 1 1 d R U . . .
O14 O 0.66547(14) 0.57955(11) 0.30542(8) 0.0295(3) Uani 1 1 d . . . . .
H14A H 0.6670 0.5049 0.2992 0.035 Uiso 1 1 d R U . . .
H14B H 0.7149 0.6084 0.2720 0.035 Uiso 1 1 d R U . . .
O15 O 0.09362(16) 0.28367(11) 0.19667(8) 0.0336(3) Uani 1 1 d . . . . .
H15A H 0.0944 0.3192 0.1531 0.040 Uiso 1 1 d R U . . .
H15B H 0.0099 0.2349 0.1857 0.040 Uiso 1 1 d R U . . .
O16 O 0.68507(15) 0.32952(11) 0.29667(8) 0.0323(3) Uani 1 1 d . . . . .
H16A H 0.7650 0.2973 0.3227 0.039 Uiso 1 1 d R U . . .
H16B H 0.6123 0.2754 0.2719 0.039 Uiso 1 1 d R U . . .
O17_a O 0.8204(2) 0.1258(2) 0.16554(14) 0.0359(5) Uani 0.824(6) 1 d . . P A 1
H17A_a H 0.8786 0.1158 0.2140 0.043 Uiso 0.824(6) 1 d R U P A 1
H17B_a H 0.7643 0.0604 0.1445 0.043 Uiso 0.824(6) 1 d R U P A 1
O17A_b O 0.7843(13) 0.1564(10) 0.1402(7) 0.0359(5) Uani 0.176(6) 1 d . . P A 2
H17C_b H 0.8562 0.1097 0.1482 0.043 Uiso 0.176(6) 1 d R U P A 2
H17D_b H 0.7466 0.1513 0.1820 0.043 Uiso 0.176(6) 1 d R U P A 2

loop_
_atom_site_aniso_label
_atom_site_aniso_U_11
_atom_site_aniso_U_22
_atom_site_aniso_U_33
_atom_site_aniso_U_23
_atom_site_aniso_U_13
_atom_site_aniso_U_12
Cr1 0.01526(11) 0.01490(11) 0.00905(11) -0.00129(8) 0.00337(8) 0.00116(8)
O1 0.0185(5) 0.0191(5) 0.0129(4) 0.0003(4) 0.0030(4) 0.0041(4)
O2 0.0198(5) 0.0179(5) 0.0231(5) -0.0002(4) 0.0060(4) 0.0048(4)
O3 0.0200(5) 0.0179(5) 0.0150(5) -0.0015(4) 0.0053(4) 0.0042(4)
O4 0.0226(5) 0.0202(5) 0.0257(5) 0.0056(4) 0.0065(4) 0.0077(4)
O5 0.0179(4) 0.0176(4) 0.0118(4) -0.0012(4) 0.0033(4) 0.0002(4)
O6 0.0246(5) 0.0226(5) 0.0193(5) -0.0006(4) 0.0076(4) -0.0054(4)
O7 0.0196(5) 0.0196(5) 0.0133(4) -0.0012(4) 0.0056(4) -0.0007(4)
O8 0.0216(5) 0.0177(5) 0.0195(5) -0.0015(4) 0.0054(4) -0.0026(4)
N1 0.0148(5) 0.0139(5) 0.0110(5) -0.0001(4) 0.0040(4) 0.0001(4)
N2 0.0160(5) 0.0151(5) 0.0114(5) -0.0003(4) 0.0034(4) 0.0017(4)
C1 0.0146(6) 0.0153(6) 0.0149(6) 0.0007(5) 0.0039(5) -0.0009(5)
C2 0.0141(6) 0.0146(6) 0.0135(6) -0.0005(5) 0.0050(5) -0.0005(4)
C3 0.0178(6) 0.0183(6) 0.0155(6) -0.0040(5) 0.0064(5) -0.0007(5)
C4 0.0189(6) 0.0251(7) 0.0110(6) -0.0021(5) 0.0042(5) -0.0027(5)
C5 0.0156(6) 0.0219(6) 0.0129(6) 0.0033(5) 0.0028(5) -0.0008(5)
C6 0.0142(6) 0.0147(6) 0.0138(6) 0.0019(5) 0.0043(5) -0.0002(4)
C7 0.0166(6) 0.0139(6) 0.0185(6) 0.0004(5) 0.0067(5) -0.0006(5)
C8 0.0177(6) 0.0161(6) 0.0139(6) -0.0006(5) 0.0036(5) 0.0026(5)
C9 0.0166(6) 0.0158(6) 0.0133(6) 0.0007(5) 0.0041(5) 0.0025(5)
C10 0.0216(6) 0.0207(6) 0.0140(6) 0.0021(5) 0.0066(5) 0.0018(5)
C11 0.0261(7) 0.0244(7) 0.0106(6) -0.0026(5) 0.0048(5) 0.0011(6)
C12 0.0217(6) 0.0196(6) 0.0141(6) -0.0029(5) 0.0027(5) -0.0006(5)
C13 0.0165(6) 0.0153(6) 0.0126(6) -0.0001(5) 0.0027(5) 0.0023(5)
C14 0.0164(6) 0.0162(6) 0.0140(6) 0.0013(5) 0.0040(5) 0.0033(5)
N3 0.0210(6) 0.0257(6) 0.0206(6) 0.0080(5) 0.0019(5) 0.0018(5)
N4 0.0317(7) 0.0223(6) 0.0259(7) -0.0035(5) 0.0041(6) 0.0097(5)
C15 0.0180(6) 0.0134(6) 0.0175(6) 0.0018(5) 0.0034(5) 0.0004(5)
C16 0.0273(7) 0.0217(7) 0.0193(7) -0.0012(6) 0.0056(6) -0.0029(6)
C17 0.0459(10) 0.0230(8) 0.0408(10) -0.0089(7) 0.0270(9) -0.0042(7)
C18 0.0450(11) 0.0234(8) 0.0752(15) 0.0094(9) 0.0358(11) 0.0146(8)
C19 0.0252(8) 0.0335(9) 0.0571(12) 0.0254(9) 0.0124(8) 0.0120(7)
O9 0.0238(5) 0.0194(5) 0.0167(5) -0.0009(4) 0.0049(4) -0.0010(4)
O10 0.0415(7) 0.0303(6) 0.0266(6) -0.0008(5) 0.0140(5) -0.0132(5)
O11 0.0413(7) 0.0245(6) 0.0195(5) -0.0058(4) 0.0131(5) -0.0114(5)
O12 0.0637(9) 0.0278(6) 0.0217(6) -0.0054(5) 0.0131(6) -0.0211(6)
N5 0.0262(6) 0.0179(5) 0.0136(5) 0.0001(4) 0.0047(5) -0.0003(5)
C20 0.0246(7) 0.0215(7) 0.0185(7) 0.0001(5) 0.0053(6) 0.0004(5)
C21 0.0296(7) 0.0208(7) 0.0157(7) 0.0003(5) 0.0063(6) -0.0021(6)
C22 0.0579(12) 0.0333(9) 0.0189(8) -0.0015(7) 0.0165(8) -0.0156(8)
C23 0.0836(16) 0.0411(11) 0.0166(8) -0.0083(7) 0.0201(9) -0.0241(11)
C24 0.0650(13) 0.0311(9) 0.0149(7) -0.0068(6) 0.0108(8) -0.0186(9)
C25 0.0377(8) 0.0198(7) 0.0139(7) -0.0003(5) 0.0063(6) -0.0049(6)
C26 0.0402(9) 0.0222(7) 0.0166(7) -0.0013(6) 0.0077(6) -0.0065(6)
O13 0.0272(5) 0.0224(5) 0.0139(5) -0.0023(4) 0.0067(4) 0.0065(4)
O14 0.0327(6) 0.0274(6) 0.0347(6) 0.0097(5) 0.0164(5) 0.0099(5)
O15 0.0379(7) 0.0332(6) 0.0241(6) 0.0058(5) 0.0033(5) -0.0112(5)
O16 0.0330(6) 0.0231(5) 0.0323(6) 0.0019(5) -0.0059(5) 0.0019(5)
O17_a 0.0381(9) 0.0369(10) 0.0217(10) 0.0097(8) -0.0062(7) -0.0137(8)
O17A_b 0.0381(9) 0.0369(10) 0.0217(10) 0.0097(8) -0.0062(7) -0.0137(8)

loop_
_atom_type_symbol
_atom_type_description
_atom_type_scat_dispersion_real
_atom_type_scat_dispersion_imag
_atom_type_scat_source
C C 0.0033 0.0016 'International Tables Vol C Tables 4.2.6.8 and 6.1.1.4'
H H 0.0000 0.0000 'International Tables Vol C Tables 4.2.6.8 and 6.1.1.4'
N N 0.0061 0.0033 'International Tables Vol C Tables 4.2.6.8 and 6.1.1.4'
O O 0.0106 0.0060 'International Tables Vol C Tables 4.2.6.8 and 6.1.1.4'
Cr Cr 0.3209 0.6236 'International Tables Vol C Tables 4.2.6.8 and 6.1.1.4'

loop_
_geom_angle_atom_site_label_1
_geom_angle_atom_site_label_2
_geom_angle_atom_site_label_3
_geom_angle
N2 Cr1 N1 175.20(5)
N2 Cr1 O5 78.57(4)
N1 Cr1 O5 97.72(4)
N2 Cr1 O3 98.46(4)
N1 Cr1 O3 78.55(4)
O5 Cr1 O3 92.45(4)
N2 Cr1 O1 104.64(4)
N1 Cr1 O1 78.44(4)
O5 Cr1 O1 92.67(4)
O3 Cr1 O1 156.89(4)
N2 Cr1 O7 78.84(4)
N1 Cr1 O7 104.80(4)
O5 Cr1 O7 157.40(4)
O3 Cr1 O7 90.20(4)
O1 Cr1 O7 93.64(4)
C1 O1 Cr1 118.29(8)
C7 O3 Cr1 118.27(8)
C8 O5 Cr1 118.54(9)
C14 O7 Cr1 117.44(8)
C6 N1 C2 122.75(12)
C6 N1 Cr1 118.65(9)
C2 N1 Cr1 118.51(9)
C13 N2 C9 123.08(12)
C13 N2 Cr1 118.28(9)
C9 N2 Cr1 118.54(9)
O2 C1 O1 125.74(13)
O2 C1 C2 121.01(12)
O1 C1 C2 113.23(11)
N1 C2 C3 120.08(12)
N1 C2 C1 111.09(11)
C3 C2 C1 128.81(12)
C2 C3 C4 118.10(13)
C2 C3 H3 120.9
C4 C3 H3 120.9
C3 C4 C5 120.85(12)
C3 C4 H4 119.6
C5 C4 H4 119.6
C6 C5 C4 117.61(13)
C6 C5 H5 121.2
C4 C5 H5 121.2
N1 C6 C5 120.56(12)
N1 C6 C7 111.18(11)
C5 C6 C7 128.24(12)
O4 C7 O3 124.74(13)
O4 C7 C6 121.91(13)
O3 C7 C6 113.33(12)
O6 C8 O5 125.42(13)
O6 C8 C9 121.63(12)
O5 C8 C9 112.94(11)
N2 C9 C10 120.08(12)
N2 C9 C8 111.38(11)
C10 C9 C8 128.50(12)
C9 C10 C11 117.93(12)
C9 C10 H10 121.0
C11 C10 H10 121.0
C10 C11 C12 120.89(13)
C10 C11 H11 119.6
C12 C11 H11 119.6
C13 C12 C11 117.77(13)
C13 C12 H12 121.1
C11 C12 H12 121.1
N2 C13 C12 120.25(12)
N2 C13 C14 111.34(11)
C12 C13 C14 128.37(12)
O8 C14 O7 125.79(12)
O8 C14 C13 120.40(12)
O7 C14 C13 113.80(11)
C15 N3 C19 122.24(15)
C15 N3 H3A 116.2
C19 N3 H3A 121.6
C15 N4 H4A 119.1
C15 N4 H4B 118.7
H4A N4 H4B 122.0
N4 C15 N3 118.72(14)
N4 C15 C16 122.83(14)
N3 C15 C16 118.45(13)
C17 C16 C15 119.04(15)
C17 C16 H16 120.5
C15 C16 H16 120.5
C16 C17 C18 120.47(17)
C16 C17 H17 119.8
C18 C17 H17 119.8
C19 C18 C17 119.11(16)
C19 C18 H18 120.4
C17 C18 H18 120.4
C18 C19 N3 120.68(17)
C18 C19 H19 119.7
N3 C19 H19 119.7
C20 O9 H9A 114.4
C26 O11 H11A 113.6
C25 N5 C21 117.95(13)
O10 C20 O9 121.11(14)
O10 C20 C21 121.84(14)
O9 C20 C21 117.04(13)
N5 C21 C22 123.20(14)
N5 C21 C20 115.11(13)
C22 C21 C20 121.64(14)
C21 C22 C23 118.09(15)
C21 C22 H22 121.0
C23 C22 H22 121.0
C24 C23 C22 119.51(16)
C24 C23 H23 120.2
C22 C23 H23 120.2
C23 C24 C25 117.84(15)
C23 C24 H24 121.1
C25 C24 H24 121.1
N5 C25 C24 123.39(14)
N5 C25 C26 115.18(13)
C24 C25 C26 121.42(14)
O12 C26 O11 120.37(14)
O12 C26 C25 122.23(14)
O11 C26 C25 117.41(13)
H13A O13 H13B 110.2
H14A O14 H14B 104.2
H15A O15 H15B 107.3
H16A O16 H16B 109.0
H17A_a O17_a H17B_a 110.1
H17C_b O17A_b H17D_b 105.1

loop_
_geom_bond_atom_site_label_1
_geom_bond_atom_site_label_2
_geom_bond_distance
Cr1 N2 1.9767(11)
Cr1 N1 1.9809(11)
Cr1 O5 1.9851(10)
Cr1 O3 1.9919(10)
Cr1 O1 1.9936(10)
Cr1 O7 2.0009(10)
O1 C1 1.3015(16)
O2 C1 1.2227(17)
O3 C7 1.3046(17)
O4 C7 1.2208(17)
O5 C8 1.3052(16)
O6 C8 1.2197(17)
O7 C14 1.2957(16)
O8 C14 1.2290(17)
N1 C6 1.3357(17)
N1 C2 1.3373(17)
N2 C13 1.3335(17)
N2 C9 1.3347(17)
C1 C2 1.5180(19)
C2 C3 1.3847(18)
C3 C4 1.396(2)
C3 H3 0.9500
C4 C5 1.397(2)
C4 H4 0.9500
C5 C6 1.3854(19)
C5 H5 0.9500
C6 C7 1.5150(18)
C8 C9 1.5127(19)
C9 C10 1.3864(18)
C10 C11 1.394(2)
C10 H10 0.9500
C11 C12 1.398(2)
C11 H11 0.9500
C12 C13 1.3850(19)
C12 H12 0.9500
C13 C14 1.5159(18)
N3 C15 1.3456(18)
N3 C19 1.358(2)
N3 H3A 0.9101
N4 C15 1.3285(19)
N4 H4A 0.9100
N4 H4B 0.9100
C15 C16 1.413(2)
C16 C17 1.367(2)
C16 H16 0.9500
C17 C18 1.397(3)
C17 H17 0.9500
C18 C19 1.344(3)
C18 H18 0.9500
C19 H19 0.9500
O9 C20 1.3196(18)
O9 H9A 0.8401
O10 C20 1.2108(18)
O11 C26 1.3206(18)
O11 H11A 0.8400
O12 C26 1.2134(19)
N5 C25 1.3313(19)
N5 C21 1.3329(19)
C20 C21 1.501(2)
C21 C22 1.385(2)
C22 C23 1.390(3)
C22 H22 0.9500
C23 C24 1.381(2)
C23 H23 0.9500
C24 C25 1.392(2)
C24 H24 0.9500
C25 C26 1.497(2)
O13 H13A 0.8400
O13 H13B 0.8400
O14 H14A 0.8399
O14 H14B 0.8400
O15 H15A 0.8400
O15 H15B 0.8400
O16 H16A 0.8400
O16 H16B 0.8400
O17_a H17A_a 0.8501
O17_a H17B_a 0.8464
O17A_b H17C_b 0.8424
O17A_b H17D_b 0.8422

loop_
_geom_hbond_atom_site_label_D
_geom_hbond_atom_site_label_H
_geom_hbond_atom_site_label_A
_geom_hbond_distance_DH
_geom_hbond_distance_HA
_geom_hbond_distance_DA
_geom_hbond_angle_DHA
_geom_hbond_site_symmetry_A
O17_a H17B_a O10 0.85 1.97 2.793(2) 165 1_545
O17_a H17A_a O1 0.85 1.93 2.784(3) 180 1_645
O16 H16B O6 0.84 2.07 2.9037(16) 173 1_545
O16 H16A O2 0.84 2.07 2.8999(16) 168 1_645
O15 H15B O17_a 0.84 1.90 2.736(2) 178 1_455
O15 H15A O12 0.84 1.99 2.8314(17) 176 .
O14 H14B O8 0.84 2.01 2.8469(15) 175 1_655
O14 H14A O16 0.84 1.98 2.8212(17) 174 .
O13 H13B O14 0.84 1.85 2.6689(16) 166 .
O13 H13A O3 0.84 1.89 2.7197(14) 168 .
O11 H11A O13 0.84 1.85 2.6478(15) 158 .
O9 H9A O13 0.84 1.89 2.6986(15) 160 .
N4 H4B O15 0.91 2.49 3.2187(19) 138 .
N4 H4A O4 0.91 1.94 2.8389(18) 171 2_666
N3 H3A O15 0.91 1.88 2.7660(19) 164 .
